data_4510978
loop_
_publ_author_name
'Li, Zhao-Yang'
'Dai, Jing-Wei'
'Wang, Ning'
'Qiu, Hui-Hua'
'Yue, Shan-Tang'
'Liu, Ying-Liang'

_publ_contact_author
;
 Shantang Yue
 School of Chemistry and Environment
 South China Nomal University 
 Guangzhou 510006
 P. R. China
;
_publ_section_title
;
 A Series of Three-Dimensional 4d--4f Heterometallic Coordination
 Polymers with Six-Connected Doubly Interpenetrated pcu Net Topology:
 Structural, Photoluminescent, and Magnetic Properties
;
_journal_coden_ASTM CGDEFU
_journal_issue 6
_journal_name_full 'Crystal Growth & Design'
_journal_page_first 2746
_journal_page_last 2751
_journal_paper_doi 10.1021/cg100245a
_journal_volume 10
_journal_year 2010
_chemical_formula_moiety 'C19 H11 Ag Dy N4 O11, H2 O'
_chemical_formula_sum 'C19 H13 Ag Dy N4 O12'
_chemical_formula_weight 759.70
_space_group_IT_number 14
_symmetry_cell_setting monoclinic
_symmetry_space_group_name_Hall '-P 2ybc'
_symmetry_space_group_name_H-M 'P 1 21/c 1'
_atom_sites_solution_hydrogens geom
_atom_sites_solution_primary direct
_atom_sites_solution_secondary difmap
_audit_creation_method SHELXL-97
_cell_angle_alpha 90.00
_cell_angle_beta 92.1960(10)
_cell_angle_gamma 90.00
_cell_formula_units_Z 4
_cell_length_a 6.7179(8)
_cell_length_b 15.8721(18)
_cell_length_c 19.303(2)
_cell_measurement_reflns_used 3326
_cell_measurement_temperature 298(2)
_cell_measurement_theta_max 27.30
_cell_measurement_theta_min 2.47
_cell_volume 2056.7(4)
_computing_cell_refinement 'SAINT (Bruker, 2004)'
_computing_data_collection 'APEX-II (Bruker, 2004)'
_computing_data_reduction 'APEX-II (Bruker, 2004)'
_computing_molecular_graphics 'SHELXTL-XP (Bruker, 2004)'
_computing_publication_material SHELXL-97
_computing_structure_refinement 'SHELXL-97 (Sheldrick, 1997)'
_computing_structure_solution 'SHELXS-97 (Sheldrick, 1990)'
_diffrn_ambient_temperature 298(2)
_diffrn_measured_fraction_theta_full 0.990
_diffrn_measured_fraction_theta_max 0.990
_diffrn_measurement_device_type 'Bruker APEX-II area-detector diffractometer'
_diffrn_measurement_method '\f and \w scan'
_diffrn_radiation_monochromator graphite
_diffrn_radiation_source 'fine-focus sealed tube'
_diffrn_radiation_type MoK\a
_diffrn_radiation_wavelength 0.71073
_diffrn_reflns_av_R_equivalents 0.0403
_diffrn_reflns_av_sigmaI/netI 0.0488
_diffrn_reflns_limit_h_max 6
_diffrn_reflns_limit_h_min -8
_diffrn_reflns_limit_k_max 16
_diffrn_reflns_limit_k_min -19
_diffrn_reflns_limit_l_max 22
_diffrn_reflns_limit_l_min -23
_diffrn_reflns_number 11016
_diffrn_reflns_theta_full 26.00
_diffrn_reflns_theta_max 26.00
_diffrn_reflns_theta_min 1.66
_exptl_absorpt_coefficient_mu 4.639
_exptl_absorpt_correction_T_max 0.5060
_exptl_absorpt_correction_T_min 0.4150
_exptl_absorpt_correction_type multi-scan
_exptl_absorpt_process_details SADABS
_exptl_crystal_colour colorless
_exptl_crystal_density_diffrn 2.454
_exptl_crystal_density_method 'not measured'
_exptl_crystal_description block
_exptl_crystal_F_000 1456
_exptl_crystal_size_max 0.23
_exptl_crystal_size_mid 0.20
_exptl_crystal_size_min 0.17
_refine_diff_density_max 1.557
_refine_diff_density_min -0.641
_refine_diff_density_rms 0.152
_refine_ls_extinction_method none
_refine_ls_goodness_of_fit_ref 1.021
_refine_ls_hydrogen_treatment constr
_refine_ls_matrix_type full
_refine_ls_number_parameters 338
_refine_ls_number_reflns 4007
_refine_ls_number_restraints 0
_refine_ls_restrained_S_all 1.021
_refine_ls_R_factor_all 0.0406
_refine_ls_R_factor_gt 0.0300
_refine_ls_shift/su_max 0.002
_refine_ls_shift/su_mean 0.000
_refine_ls_structure_factor_coef Fsqd
_refine_ls_weighting_details 'calc w=1/[\s^2^(Fo^2^)+(0.0270P)^2^+0.0000P] where P=(Fo^2^+2Fc^2^)/3'
_refine_ls_weighting_scheme calc
_refine_ls_wR_factor_gt 0.0610
_refine_ls_wR_factor_ref 0.0649
_reflns_number_gt 3311
_reflns_number_total 4007
_reflns_threshold_expression >2sigma(I)
_cod_data_source_file CIFs-revised.cif
_cod_data_source_block 5
_cod_original_cell_volume 2056.8(4)
_cod_original_sg_symbol_H-M 'P 21/c'
_cod_database_code 4510978

loop_
_symmetry_equiv_pos_as_xyz
'x, y, z'
'-x, y+1/2, -z+1/2'
'-x, -y, -z'
'x, -y-1/2, z-1/2'

loop_
_atom_site_label
_atom_site_type_symbol
_atom_site_fract_x
_atom_site_fract_y
_atom_site_fract_z
_atom_site_U_iso_or_equiv
_atom_site_adp_type
_atom_site_occupancy
_atom_site_symmetry_multiplicity
_atom_site_calc_flag
_atom_site_refinement_flags
Ag1 Ag 0.5000 0.5000 0.5000 0.02185(14) Uani 1 2 d S
Ag2 Ag 0.0000 0.0000 0.0000 0.01925(14) Uani 1 2 d S
C1 C 0.5428(8) 0.6872(3) 0.4949(3) 0.0216(12) Uani 1 1 d .
H1 H 0.5518 0.6867 0.5431 0.026 Uiso 1 1 calc R
C2 C 0.5108(7) 0.6461(3) 0.3888(2) 0.0146(11) Uani 1 1 d .
C3 C 0.5389(7) 0.7334(3) 0.3879(2) 0.0156(11) Uani 1 1 d .
C4 C 0.5416(7) 0.7811(3) 0.3276(2) 0.0154(11) Uani 1 1 d .
H4 H 0.5643 0.8388 0.3284 0.018 Uiso 1 1 calc R
C5 C 0.4769(7) 0.6029(3) 0.3257(2) 0.0143(10) Uani 1 1 d .
H5 H 0.4600 0.5448 0.3247 0.017 Uiso 1 1 calc R
C6 C 0.5084(7) 0.7376(3) 0.2662(2) 0.0132(10) Uani 1 1 d .
C7 C 0.4695(7) 0.6496(3) 0.2655(2) 0.0114(10) Uani 1 1 d .
C8 C 0.5317(7) 0.7821(3) 0.1998(3) 0.0191(12) Uani 1 1 d .
C9 C 0.3838(7) 0.6085(3) 0.2010(2) 0.0143(11) Uani 1 1 d .
C10 C 0.4721(7) 0.4538(3) 0.0008(2) 0.0133(10) Uani 1 1 d .
C11 C -0.0532(7) 0.3607(3) 0.0291(2) 0.0128(10) Uani 1 1 d .
C12 C -0.0522(7) 0.3952(3) 0.1868(2) 0.0115(10) Uani 1 1 d .
C13 C -0.0405(7) 0.3083(3) 0.1557(2) 0.0115(10) Uani 1 1 d .
C14 C -0.0404(7) 0.2928(3) 0.0835(2) 0.0126(10) Uani 1 1 d .
C15 C -0.0228(7) 0.2431(3) 0.2028(2) 0.0118(10) Uani 1 1 d .
H15 H -0.0240 0.2533 0.2503 0.014 Uiso 1 1 calc R
C16 C -0.0282(7) 0.2112(3) 0.0587(2) 0.0144(11) Uani 1 1 d .
H16 H -0.0319 0.2005 0.0113 0.017 Uiso 1 1 calc R
C17 C -0.0104(7) 0.1460(3) 0.1057(2) 0.0131(10) Uani 1 1 d .
C18 C -0.0030(7) 0.1618(3) 0.1772(2) 0.0118(10) Uani 1 1 d .
C19 C 0.0237(7) 0.0260(3) 0.1577(3) 0.0180(11) Uani 1 1 d .
H19 H 0.0387 -0.0314 0.1660 0.022 Uiso 1 1 calc R
Dy1 Dy 0.15066(3) 0.538227(14) 0.092165(11) 0.01096(8) Uani 1 1 d .
N1 N 0.5137(6) 0.6190(3) 0.4569(2) 0.0186(10) Uani 1 1 d .
N2 N 0.5581(6) 0.7567(3) 0.4572(2) 0.0218(10) Uani 1 1 d .
H2 H 0.5764 0.8070 0.4728 0.026 Uiso 1 1 calc R
N3 N 0.0042(6) 0.0592(2) 0.0954(2) 0.0175(10) Uani 1 1 d .
N4 N 0.0195(6) 0.0843(2) 0.2080(2) 0.0159(9) Uani 1 1 d .
H4A H 0.0293 0.0747 0.2518 0.019 Uiso 1 1 calc R
O1 O 0.4556(6) 0.8585(2) 0.19269(19) 0.0269(9) Uani 1 1 d .
H1A H 0.3869 0.8691 0.2258 0.040 Uiso 1 1 calc R
O2 O 0.6273(5) 0.7521(2) 0.15264(17) 0.0209(8) Uani 1 1 d .
O3 O 0.2380(5) 0.6482(2) 0.17035(16) 0.0169(8) Uani 1 1 d .
O4 O 0.4427(5) 0.5400(2) 0.17953(17) 0.0153(7) Uani 1 1 d .
O5 O 0.0948(5) 0.44480(19) 0.17767(16) 0.0151(7) Uani 1 1 d .
O6 O -0.1974(5) 0.4144(2) 0.22219(17) 0.0206(8) Uani 1 1 d .
O7 O -0.0858(5) 0.4376(2) 0.04510(16) 0.0148(7) Uani 1 1 d .
O8 O -0.0384(5) 0.3399(2) -0.03302(16) 0.0174(8) Uani 1 1 d .
O9 O 0.3407(5) 0.4320(2) 0.04141(17) 0.0161(7) Uani 1 1 d .
O10 O 0.5620(5) 0.4048(2) -0.03846(16) 0.0147(7) Uani 1 1 d .
O1W O -0.1662(5) 0.5819(2) 0.14230(16) 0.0175(8) Uani 1 1 d .
H1W H -0.2644 0.5471 0.1574 0.026 Uiso 1 1 d R
H2W H -0.2290 0.6277 0.1329 0.026 Uiso 1 1 d R
O2W O 1.0130(7) 0.8281(3) 0.1188(2) 0.0398(11) Uani 1 1 d .
H4W H 1.0996 0.7815 0.1152 0.060 Uiso 1 1 d R
H3W H 0.8819 0.8067 0.1231 0.060 Uiso 1 1 d R

loop_
_atom_site_aniso_label
_atom_site_aniso_U_11
_atom_site_aniso_U_22
_atom_site_aniso_U_33
_atom_site_aniso_U_23
_atom_site_aniso_U_13
_atom_site_aniso_U_12
Ag1 0.0290(4) 0.0203(3) 0.0162(3) 0.0046(2) -0.0012(2) 0.0005(3)
Ag2 0.0279(3) 0.0135(3) 0.0162(3) -0.0042(2) 0.0001(2) 0.0008(2)
C1 0.028(3) 0.023(3) 0.013(3) 0.000(2) -0.004(2) 0.002(2)
C2 0.011(3) 0.016(3) 0.017(3) 0.001(2) 0.000(2) 0.002(2)
C3 0.011(3) 0.019(3) 0.016(3) -0.005(2) -0.007(2) 0.002(2)
C4 0.014(3) 0.008(2) 0.023(3) 0.001(2) -0.003(2) -0.001(2)
C5 0.013(3) 0.010(2) 0.019(3) -0.002(2) 0.000(2) 0.000(2)
C6 0.013(3) 0.013(2) 0.013(2) -0.0017(19) -0.002(2) 0.001(2)
C7 0.005(2) 0.021(3) 0.008(2) 0.0006(19) 0.0019(18) 0.000(2)
C8 0.010(3) 0.024(3) 0.024(3) 0.001(2) 0.000(2) -0.003(2)
C9 0.013(3) 0.019(3) 0.011(2) -0.001(2) 0.004(2) -0.009(2)
C10 0.013(3) 0.014(3) 0.013(2) 0.000(2) -0.003(2) 0.003(2)
C11 0.006(2) 0.018(3) 0.014(2) 0.002(2) -0.0002(19) -0.001(2)
C12 0.016(3) 0.010(2) 0.008(2) 0.0032(19) -0.004(2) 0.000(2)
C13 0.003(2) 0.013(3) 0.018(3) 0.001(2) -0.0006(19) 0.0026(19)
C14 0.014(3) 0.010(2) 0.015(2) 0.0045(19) 0.003(2) -0.003(2)
C15 0.007(2) 0.017(3) 0.011(2) -0.003(2) -0.0013(19) -0.002(2)
C16 0.014(3) 0.015(3) 0.014(3) -0.001(2) 0.002(2) -0.003(2)
C17 0.009(3) 0.013(3) 0.017(3) 0.000(2) -0.001(2) 0.0017(19)
C18 0.004(2) 0.020(3) 0.012(2) 0.001(2) 0.0014(19) 0.0002(19)
C19 0.020(3) 0.011(3) 0.022(3) 0.002(2) -0.001(2) 0.003(2)
Dy1 0.01207(13) 0.00917(12) 0.01168(12) -0.00025(9) 0.00087(9) -0.00024(10)
N1 0.023(3) 0.019(2) 0.013(2) 0.0028(18) 0.0013(18) -0.0009(19)
N2 0.026(3) 0.019(2) 0.019(2) -0.0073(19) -0.008(2) 0.004(2)
N3 0.025(3) 0.012(2) 0.016(2) 0.0005(17) 0.0006(19) -0.0002(18)
N4 0.022(2) 0.012(2) 0.013(2) 0.0017(17) -0.0026(18) -0.0017(18)
O1 0.033(2) 0.025(2) 0.024(2) 0.0101(17) 0.0111(17) 0.0110(18)
O2 0.021(2) 0.025(2) 0.0174(19) 0.0023(16) 0.0059(16) -0.0008(16)
O3 0.0148(19) 0.023(2) 0.0130(18) -0.0053(15) -0.0012(14) 0.0026(15)
O4 0.0169(19) 0.0115(17) 0.0174(17) -0.0039(15) 0.0008(14) -0.0002(15)
O5 0.0180(19) 0.0104(18) 0.0168(18) 0.0024(14) -0.0006(14) -0.0057(14)
O6 0.021(2) 0.0144(19) 0.027(2) -0.0072(16) 0.0114(16) -0.0015(15)
O7 0.0149(18) 0.0112(18) 0.0180(18) 0.0020(14) -0.0021(14) -0.0026(14)
O8 0.019(2) 0.019(2) 0.0140(18) 0.0028(15) 0.0026(15) 0.0057(15)
O9 0.0170(19) 0.0115(17) 0.0200(18) 0.0012(14) 0.0039(15) -0.0004(14)
O10 0.0128(18) 0.0138(18) 0.0177(18) -0.0033(14) 0.0029(14) -0.0009(14)
O1W 0.0122(19) 0.0168(19) 0.0237(19) 0.0034(15) 0.0041(15) 0.0039(15)
O2W 0.047(3) 0.030(3) 0.043(3) -0.008(2) 0.006(2) -0.009(2)

loop_
_atom_type_symbol
_atom_type_description
_atom_type_scat_dispersion_real
_atom_type_scat_dispersion_imag
_atom_type_scat_source
C C 0.0033 0.0016 'International Tables Vol C Tables 4.2.6.8 and 6.1.1.4'
H H 0.0000 0.0000 'International Tables Vol C Tables 4.2.6.8 and 6.1.1.4'
N N 0.0061 0.0033 'International Tables Vol C Tables 4.2.6.8 and 6.1.1.4'
O O 0.0106 0.0060 'International Tables Vol C Tables 4.2.6.8 and 6.1.1.4'
Ag Ag -0.8971 1.1015 'International Tables Vol C Tables 4.2.6.8 and 6.1.1.4'
Dy Dy -0.1892 4.4098 'International Tables Vol C Tables 4.2.6.8 and 6.1.1.4'

loop_
_geom_angle_atom_site_label_1
_geom_angle_atom_site_label_2
_geom_angle_atom_site_label_3
_geom_angle
_geom_angle_site_symmetry_1
_geom_angle_site_symmetry_3
N1 Ag1 N1 180.000(1) . 3_666
N1 Ag1 Ag2 93.44(12) . 2
N1 Ag1 Ag2 86.56(12) 3_666 2
N1 Ag1 Ag2 86.56(12) . 2_655
N1 Ag1 Ag2 93.44(12) 3_666 2_655
Ag2 Ag1 Ag2 180.0 2 2_655
N3 Ag2 N3 180.0(2) 3 .
N3 Ag2 Ag1 91.18(12) 3 2_545
N3 Ag2 Ag1 88.82(12) . 2_545
N3 Ag2 Ag1 88.82(12) 3 2_645
N3 Ag2 Ag1 91.18(12) . 2_645
Ag1 Ag2 Ag1 180.0 2_545 2_645
N1 C1 N2 112.9(4) . .
N1 C1 H1 123.5 . .
N2 C1 H1 123.5 . .
N1 C2 C3 108.9(4) . .
N1 C2 C5 131.7(5) . .
C3 C2 C5 119.3(4) . .
N2 C3 C4 131.1(5) . .
N2 C3 C2 105.1(4) . .
C4 C3 C2 123.8(4) . .
C6 C4 C3 116.1(4) . .
C6 C4 H4 122.0 . .
C3 C4 H4 122.0 . .
C7 C5 C2 117.8(5) . .
C7 C5 H5 121.1 . .
C2 C5 H5 121.1 . .
C4 C6 C7 121.5(4) . .
C4 C6 C8 119.1(4) . .
C7 C6 C8 119.2(4) . .
C5 C7 C6 121.4(4) . .
C5 C7 C9 117.8(4) . .
C6 C7 C9 119.9(4) . .
O2 C8 O1 119.3(5) . .
O2 C8 C6 122.2(5) . .
O1 C8 C6 118.4(4) . .
O4 C9 O3 121.6(4) . .
O4 C9 C7 122.9(4) . .
O3 C9 C7 115.4(4) . .
O4 C9 Dy1 64.8(2) . .
O3 C9 Dy1 57.1(2) . .
C7 C9 Dy1 168.6(3) . .
O9 C10 O10 125.0(4) . .
O9 C10 C10 117.5(5) . 3_665
O10 C10 C10 117.5(5) . 3_665
O8 C11 O7 120.2(4) . .
O8 C11 C14 118.4(4) . .
O7 C11 C14 121.4(4) . .
O8 C11 Dy1 52.7(2) . 3_565
O7 C11 Dy1 68.3(2) . 3_565
C14 C11 Dy1 165.3(3) . 3_565
O6 C12 O5 123.2(4) . .
O6 C12 C13 119.7(4) . .
O5 C12 C13 117.1(4) . .
C15 C13 C14 121.1(4) . .
C15 C13 C12 115.2(4) . .
C14 C13 C12 123.6(4) . .
C16 C14 C13 120.3(4) . .
C16 C14 C11 115.6(4) . .
C13 C14 C11 124.1(4) . .
C13 C15 C18 117.9(4) . .
C13 C15 H15 121.0 . .
C18 C15 H15 121.0 . .
C17 C16 C14 118.7(4) . .
C17 C16 H16 120.7 . .
C14 C16 H16 120.7 . .
C16 C17 N3 130.6(4) . .
C16 C17 C18 120.9(4) . .
N3 C17 C18 108.4(4) . .
N4 C18 C15 133.6(4) . .
N4 C18 C17 105.4(4) . .
C15 C18 C17 121.0(4) . .
N3 C19 N4 112.5(4) . .
N3 C19 H19 123.8 . .
N4 C19 H19 123.8 . .
O5 Dy1 O9 86.67(12) . .
O5 Dy1 O8 146.45(12) . 3_565
O9 Dy1 O8 123.77(11) . 3_565
O5 Dy1 O3 93.57(12) . .
O9 Dy1 O3 132.01(11) . .
O8 Dy1 O3 76.72(12) 3_565 .
O5 Dy1 O10 136.09(11) . 3_665
O9 Dy1 O10 68.40(11) . 3_665
O8 Dy1 O10 74.31(11) 3_565 3_665
O3 Dy1 O10 79.28(11) . 3_665
O5 Dy1 O7 73.42(11) . .
O9 Dy1 O7 74.21(11) . .
O8 Dy1 O7 99.64(11) 3_565 .
O3 Dy1 O7 150.96(11) . .
O10 Dy1 O7 128.07(11) 3_665 .
O5 Dy1 O1W 74.26(11) . .
O9 Dy1 O1W 148.66(11) . .
O8 Dy1 O1W 72.22(11) 3_565 .
O3 Dy1 O1W 74.89(11) . .
O10 Dy1 O1W 141.42(11) 3_665 .
O7 Dy1 O1W 76.58(11) . .
O5 Dy1 O4 70.60(11) . .
O9 Dy1 O4 82.32(11) . .
O8 Dy1 O4 122.56(11) 3_565 .
O3 Dy1 O4 53.25(11) . .
O10 Dy1 O4 70.68(11) 3_665 .
O7 Dy1 O4 137.78(10) . .
O1W Dy1 O4 113.10(10) . .
O5 Dy1 O7 141.79(10) . 3_565
O9 Dy1 O7 76.26(10) . 3_565
O8 Dy1 O7 50.95(10) 3_565 3_565
O3 Dy1 O7 123.26(11) . 3_565
O10 Dy1 O7 67.94(10) 3_665 3_565
O7 Dy1 O7 69.14(12) . 3_565
O1W Dy1 O7 103.63(10) . 3_565
O4 Dy1 O7 138.00(10) . 3_565
O5 Dy1 C9 79.49(12) . .
O9 Dy1 C9 107.52(13) . .
O8 Dy1 C9 101.29(13) 3_565 .
O3 Dy1 C9 27.23(13) . .
O10 Dy1 C9 74.85(12) 3_665 .
O7 Dy1 C9 152.74(12) . .
O1W Dy1 C9 93.42(12) . .
O4 Dy1 C9 26.13(12) . .
O7 Dy1 C9 138.10(12) 3_565 .
O5 Dy1 C11 156.34(12) . 3_565
O9 Dy1 C11 99.80(13) . 3_565
O8 Dy1 C11 25.01(12) 3_565 3_565
O3 Dy1 C11 98.62(13) . 3_565
O10 Dy1 C11 66.58(12) 3_665 3_565
O7 Dy1 C11 86.39(12) . 3_565
O1W Dy1 C11 89.40(12) . 3_565
O4 Dy1 C11 132.61(12) . 3_565
O7 Dy1 C11 26.18(11) 3_565 3_565
C9 Dy1 C11 119.23(14) . 3_565
C1 N1 C2 105.6(4) . .
C1 N1 Ag1 122.3(3) . .
C2 N1 Ag1 131.9(3) . .
C1 N2 C3 107.5(4) . .
C1 N2 H2 126.3 . .
C3 N2 H2 126.3 . .
C19 N3 C17 105.6(4) . .
C19 N3 Ag2 129.1(3) . .
C17 N3 Ag2 125.3(3) . .
C19 N4 C18 108.1(4) . .
C19 N4 H4A 126.0 . .
C18 N4 H4A 126.0 . .
C8 O1 H1A 109.5 . .
C9 O3 Dy1 95.6(3) . .
C9 O4 Dy1 89.1(3) . .
C12 O5 Dy1 130.9(3) . .
C11 O7 Dy1 127.4(3) . .
C11 O7 Dy1 85.5(3) . 3_565
Dy1 O7 Dy1 110.86(12) . 3_565
C11 O8 Dy1 102.3(3) . 3_565
C10 O9 Dy1 118.0(3) . .
C10 O10 Dy1 116.1(3) . 3_665
Dy1 O1W H1W 126.6 . .
Dy1 O1W H2W 125.5 . .
H1W O1W H2W 103.0 . .
H4W O2W H3W 107.6 . .

loop_
_geom_bond_atom_site_label_1
_geom_bond_atom_site_label_2
_geom_bond_distance
_geom_bond_site_symmetry_2
Ag1 N1 2.067(4) .
Ag1 N1 2.067(4) 3_666
Ag1 Ag2 3.3589(4) 2
Ag1 Ag2 3.3589(4) 2_655
Ag2 N3 2.066(4) 3
Ag2 N3 2.066(4) .
Ag2 Ag1 3.3589(4) 2_545
Ag2 Ag1 3.3589(4) 2_645
C1 N1 1.319(6) .
C1 N2 1.328(7) .
C1 H1 0.9300 .
C2 N1 1.383(6) .
C2 C3 1.397(7) .
C2 C5 1.409(6) .
C3 N2 1.389(6) .
C3 C4 1.390(7) .
C4 C6 1.381(6) .
C4 H4 0.9300 .
C5 C7 1.377(6) .
C5 H5 0.9300 .
C6 C7 1.421(6) .
C6 C8 1.477(7) .
C7 C9 1.501(6) .
C8 O2 1.231(6) .
C8 O1 1.321(6) .
C9 O4 1.235(6) .
C9 O3 1.289(6) .
C9 Dy1 2.804(5) .
C10 O9 1.252(6) .
C10 O10 1.256(5) .
C10 C10 1.515(9) 3_665
C11 O8 1.252(5) .
C11 O7 1.280(6) .
C11 C14 1.503(6) .
C11 Dy1 2.893(5) 3_565
C12 O6 1.249(6) .
C12 O5 1.281(5) .
C12 C13 1.508(6) .
C13 C15 1.381(6) .
C13 C14 1.415(6) .
C14 C16 1.385(6) .
C15 C18 1.391(6) .
C15 H15 0.9300 .
C16 C17 1.378(7) .
C16 H16 0.9300 .
C17 N3 1.397(6) .
C17 C18 1.402(6) .
C18 N4 1.372(6) .
C19 N3 1.315(6) .
C19 N4 1.341(6) .
C19 H19 0.9300 .
Dy1 O5 2.261(3) .
Dy1 O9 2.351(3) .
Dy1 O8 2.355(3) 3_565
Dy1 O3 2.367(3) .
Dy1 O10 2.402(3) 3_665
Dy1 O7 2.406(3) .
Dy1 O1W 2.472(3) .
Dy1 O4 2.538(3) .
Dy1 O7 2.696(3) 3_565
Dy1 C11 2.893(5) 3_565
N2 H2 0.8600 .
N4 H4A 0.8600 .
O1 H1A 0.8200 .
O7 Dy1 2.696(3) 3_565
O8 Dy1 2.355(3) 3_565
O10 Dy1 2.402(3) 3_665
O1W H1W 0.9164 .
O1W H2W 0.8559 .
O2W H4W 0.9448 .
O2W H3W 0.9505 .

loop_
_geom_hbond_atom_site_label_D
_geom_hbond_atom_site_label_H
_geom_hbond_atom_site_label_A
_geom_hbond_distance_DH
_geom_hbond_distance_HA
_geom_hbond_distance_DA
_geom_hbond_angle_DHA
_geom_hbond_site_symmetry_A
N2 H2 O9 0.86 2.08 2.864(6) 150.9 2_655
N2 H2 O10 0.86 2.23 2.956(5) 142.0 2_655
N4 H4A O1W 0.86 2.21 3.018(5) 156.0 2_545
N4 H4A O5 0.86 2.62 3.239(5) 129.5 2_545
N4 H4A O3 0.86 2.66 3.139(5) 116.8 2_545
O1 H1A O6 0.82 1.80 2.591(5) 161.3 2
O1W H1W O4 0.92 2.03 2.830(5) 144.5 1_455
O1W H1W O6 0.92 2.48 3.086(5) 123.6 .
O1W H2W O2 0.86 2.24 3.046(5) 157.8 1_455
O2W H4W O8 0.94 2.52 3.147(5) 123.9 3_665
O2W H4W O3 0.94 2.53 3.363(6) 147.3 1_655
O2W H3W O2 0.95 2.02 2.954(6) 167.4 .
